data_2203427
loop_
_publ_author_name
'Ni, Chun-Lin'
'Li, Yi-Zhi'
'Ni, Zhao-Ping'
'Dang, Dong-Bin'
'Meng, Qin-jing'

_publ_section_title
;
 [1,2-Bis(diphenylphosphino)ethane](2,3-quinoxalinedithiolato)nickel(II)
;
_journal_issue 4
_journal_name_full 'Acta Crystallographica Section E'
_journal_page_first m410
_journal_page_last m412
_journal_paper_doi 10.1107/S1600536804005999
_journal_volume 60
_journal_year 2004
_chemical_formula_iupac '[Ni (C8 H4 N2 S2) (C26 H24 P2)]'
_chemical_formula_moiety 'C34 H28 N2 Ni P2 S2'
_chemical_formula_sum 'C34 H28 N2 Ni P2 S2'
_chemical_formula_weight 649.35
_chemical_name_systematic
;
[1,2-bis(diphenylphosphino)ethane](2,3-quionoxalinedithiolato)nickel
;
_space_group_IT_number 19
_symmetry_cell_setting orthorhombic
_symmetry_space_group_name_Hall 'P 2ac 2ab'
_symmetry_space_group_name_H-M 'P 21 21 21'
_atom_sites_solution_hydrogens geom
_atom_sites_solution_primary direct
_atom_sites_solution_secondary difmap
_cell_angle_alpha 90.00
_cell_angle_beta 90.00
_cell_angle_gamma 90.00
_cell_formula_units_Z 4
_cell_length_a 11.4270(10)
_cell_length_b 12.9470(10)
_cell_length_c 20.752(2)
_cell_measurement_reflns_used 1624
_cell_measurement_temperature 293(2)
_cell_measurement_theta_max 16.23
_cell_measurement_theta_min 2.37
_cell_volume 3070.2(5)
_computing_cell_refinement SMART
_computing_data_collection 'SMART (Bruker, 2000)'
_computing_data_reduction 'SAINT (Bruker, 2000)'
_computing_molecular_graphics SHELXTL
_computing_publication_material SHELXTL
_computing_structure_refinement SHELXTL
_computing_structure_solution 'SHELXTL (Bruker, 2000)'
_diffrn_ambient_temperature 293(2)
_diffrn_measured_fraction_theta_full 0.999
_diffrn_measured_fraction_theta_max 0.999
_diffrn_measurement_device_type 'Bruker SMART APEX CCD area-detector'
_diffrn_measurement_method '\f and \w'
_diffrn_radiation_monochromator graphite
_diffrn_radiation_source 'sealed tube'
_diffrn_radiation_type MoK\a
_diffrn_radiation_wavelength 0.71073
_diffrn_reflns_av_R_equivalents 0.0226
_diffrn_reflns_av_sigmaI/netI 0.0336
_diffrn_reflns_limit_h_max 14
_diffrn_reflns_limit_h_min -13
_diffrn_reflns_limit_k_max 13
_diffrn_reflns_limit_k_min -15
_diffrn_reflns_limit_l_max 25
_diffrn_reflns_limit_l_min -24
_diffrn_reflns_number 16591
_diffrn_reflns_theta_full 26.00
_diffrn_reflns_theta_max 26.00
_diffrn_reflns_theta_min 1.96
_diffrn_standards_decay_% stable
_exptl_absorpt_coefficient_mu 0.899
_exptl_absorpt_correction_T_max 0.86
_exptl_absorpt_correction_T_min 0.76
_exptl_absorpt_correction_type multi-scan
_exptl_absorpt_process_details '(SADABS; Bruker, 2000)'
_exptl_crystal_colour red
_exptl_crystal_density_diffrn 1.405
_exptl_crystal_density_method 'not measured'
_exptl_crystal_description block
_exptl_crystal_F_000 1344
_exptl_crystal_size_max 0.32
_exptl_crystal_size_mid 0.25
_exptl_crystal_size_min 0.16
_refine_diff_density_max 0.703
_refine_diff_density_min -0.771
_refine_ls_extinction_method none
_refine_ls_goodness_of_fit_ref 1.071
_refine_ls_hydrogen_treatment constr
_refine_ls_matrix_type full
_refine_ls_number_parameters 370
_refine_ls_number_reflns 5998
_refine_ls_number_restraints 0
_refine_ls_restrained_S_all 1.071
_refine_ls_R_factor_all 0.0615
_refine_ls_R_factor_gt 0.0553
_refine_ls_shift/su_max 0.000
_refine_ls_shift/su_mean 0.000
_refine_ls_structure_factor_coef Fsqd
_refine_ls_weighting_details 'calc w = 1/[\s^2^(Fo^2^)+(0.1P)^2^+1.99P] where P = (Fo^2^+2Fc^2^)/3'
_refine_ls_weighting_scheme calc
_refine_ls_wR_factor_gt 0.1526
_refine_ls_wR_factor_ref 0.1564
_reflns_number_gt 5513
_reflns_number_total 5998
_reflns_threshold_expression I>2\s(I)
_cod_data_source_file fl6084.cif
_cod_data_source_block I
_cod_depositor_comments
;
The following automatic conversions were performed:
'_symmetry_cell_setting' value 'Orthorhombic' changed to 'orthorhombic'
according to '/home/saulius/struct/CIF-dictionaries/cif_core.dic'
dictionary named 'cif_core.dic' version 2.4.1 from 2010-06-29.

Automatic conversion script
Id: cif_fix_enum 1527 2010-12-29 10:47:43Z saulius 

The following automatic conversions were performed:

'_symmetry_cell_setting' value 'Orthorhombic' changed to
'orthorhombic' according to
/home/saulius/struct/CIF-dictionaries/cif_core.dic dictionary named
'cif_core.dic' version 2.4.1 from 2010-06-29.

Automatic conversion script
Id: cif_fix_values 1715 2011-07-08 13:25:40Z adriana 
;
_cod_original_sg_symbol_H-M 'P 21 21 21 '
_cod_database_code 2203427
_cod_database_fobs_code 2203427

loop_
_symmetry_equiv_pos_as_xyz
'x, y, z'
'-x+1/2, -y, z+1/2'
'-x, y+1/2, -z+1/2'
'x+1/2, -y+1/2, -z'

loop_
_atom_site_label
_atom_site_fract_x
_atom_site_fract_y
_atom_site_fract_z
_atom_site_U_iso_or_equiv
_atom_site_adp_type
_atom_site_calc_flag
_atom_site_refinement_flags
_atom_site_occupancy
_atom_site_type_symbol
Ni1 0.18932(6) 0.96111(5) 0.15855(3) 0.03942(18) Uani d . 1 Ni
P1 0.03332(12) 0.92186(11) 0.21376(6) 0.0406(3) Uani d . 1 P
P2 0.22332(12) 0.79560(10) 0.15480(6) 0.0415(3) Uani d . 1 P
S1 0.36090(12) 0.98919(10) 0.11786(6) 0.0426(3) Uani d . 1 S
S2 0.14561(12) 1.12391(10) 0.15555(6) 0.0437(3) Uani d . 1 S
N1 0.4574(4) 1.1603(3) 0.0734(2) 0.0489(11) Uani d . 1 N
N2 0.2628(5) 1.2811(3) 0.1053(2) 0.0518(11) Uani d . 1 N
C1 0.3632(5) 1.1202(4) 0.1010(2) 0.0401(11) Uani d . 1 C
C2 0.4547(6) 1.2611(4) 0.0609(2) 0.0499(13) Uani d . 1 C
C3 0.5560(6) 1.3103(5) 0.0318(3) 0.0598(16) Uani d . 1 C
H3 0.6232 1.2721 0.0233 0.072 Uiso calc R 1 H
C4 0.5518(6) 1.4117(4) 0.0172(3) 0.0501(13) Uani d . 1 C
H4 0.6159 1.4423 -0.0028 0.060 Uiso calc R 1 H
C5 0.4553(5) 1.4710(4) 0.0309(2) 0.0502(13) Uani d . 1 C
H5 0.4560 1.5410 0.0210 0.060 Uiso calc R 1 H
C6 0.3575(6) 1.4284(4) 0.0592(3) 0.0502(13) Uani d . 1 C
H6 0.2924 1.4694 0.0674 0.060 Uiso calc R 1 H
C7 0.3561(6) 1.3224(4) 0.0757(3) 0.0496(13) Uani d . 1 C
C8 0.2633(4) 1.1820(4) 0.1173(2) 0.0398(11) Uani d . 1 C
C9 -0.1080(5) 0.9803(4) 0.1989(3) 0.0490(13) Uani d . 1 C
C10 -0.1296(5) 1.0369(4) 0.1446(3) 0.0492(12) Uani d . 1 C
H10 -0.0690 1.0502 0.1159 0.059 Uiso calc R 1 H
C11 -0.2392(5) 1.0743(5) 0.1318(3) 0.0491(13) Uani d . 1 C
H11 -0.2527 1.1114 0.0942 0.059 Uiso calc R 1 H
C12 -0.3297(5) 1.0573(4) 0.1745(3) 0.0491(13) Uani d . 1 C
H12 -0.4037 1.0844 0.1664 0.059 Uiso calc R 1 H
C13 -0.3095(5) 1.0000(5) 0.2286(3) 0.0491(12) Uani d . 1 C
H13 -0.3706 0.9867 0.2570 0.059 Uiso calc R 1 H
C14 -0.2016(5) 0.9626(4) 0.2413(3) 0.0493(12) Uani d . 1 C
H14 -0.1892 0.9244 0.2786 0.059 Uiso calc R 1 H
C15 0.0663(5) 0.9368(4) 0.2987(3) 0.0496(13) Uani d . 1 C
C16 0.1440(5) 1.0131(4) 0.3184(3) 0.0500(13) Uani d . 1 C
H16 0.1765 1.0571 0.2879 0.060 Uiso calc R 1 H
C17 0.1738(5) 1.0248(4) 0.3823(3) 0.0504(13) Uani d . 1 C
H17 0.2269 1.0758 0.3942 0.060 Uiso calc R 1 H
C18 0.1259(5) 0.9618(4) 0.4287(3) 0.0503(13) Uani d . 1 C
H18 0.1494 0.9670 0.4715 0.060 Uiso calc R 1 H
C19 0.0416(6) 0.8902(4) 0.4104(3) 0.0505(13) Uani d . 1 C
H19 0.0033 0.8512 0.4416 0.061 Uiso calc R 1 H
C20 0.0144(5) 0.8766(4) 0.3458(3) 0.0504(12) Uani d . 1 C
H20 -0.0395 0.8262 0.3340 0.061 Uiso calc R 1 H
C21 0.2003(6) 0.7421(4) 0.0734(3) 0.0499(13) Uani d . 1 C
C22 0.1256(6) 0.6631(4) 0.0633(3) 0.0504(13) Uani d . 1 C
H22 0.0851 0.6352 0.0981 0.060 Uiso calc R 1 H
C23 0.1072(5) 0.6215(4) 0.0008(3) 0.0498(13) Uani d . 1 C
H23 0.0556 0.5671 -0.0061 0.060 Uiso calc R 1 H
C24 0.1664(5) 0.6633(4) -0.0468(3) 0.0504(14) Uani d . 1 C
H24 0.1440 0.6474 -0.0887 0.061 Uiso calc R 1 H
C25 0.2602(6) 0.7297(4) -0.0381(3) 0.0504(13) Uani d . 1 C
H25 0.3102 0.7454 -0.0720 0.061 Uiso calc R 1 H
C26 0.2787(6) 0.7744(4) 0.0261(3) 0.0503(13) Uani d . 1 C
H26 0.3385 0.8211 0.0345 0.060 Uiso calc R 1 H
C27 0.3674(5) 0.7523(4) 0.1812(2) 0.0471(12) Uani d . 1 C
C28 0.4250(5) 0.6731(5) 0.1524(3) 0.0596(15) Uani d . 1 C
H28 0.3921 0.6407 0.1167 0.072 Uiso calc R 1 H
C29 0.5315(5) 0.6402(4) 0.1753(2) 0.0503(13) Uani d . 1 C
H29 0.5706 0.5863 0.1549 0.060 Uiso calc R 1 H
C30 0.5806(6) 0.6874(4) 0.2288(3) 0.0502(13) Uani d . 1 C
H30 0.6522 0.6651 0.2450 0.060 Uiso calc R 1 H
C31 0.5216(5) 0.7682(4) 0.2577(3) 0.0502(13) Uani d . 1 C
H31 0.5544 0.8018 0.2930 0.060 Uiso calc R 1 H
C32 0.4160(6) 0.7986(4) 0.2348(3) 0.0500(13) Uani d . 1 C
H32 0.3757 0.8515 0.2555 0.060 Uiso calc R 1 H
C33 0.0045(5) 0.7841(4) 0.2054(3) 0.0505(13) Uani d . 1 C
H33A -0.0461 0.7606 0.2400 0.061 Uiso calc R 1 H
H33B -0.0340 0.7704 0.1647 0.061 Uiso calc R 1 H
C34 0.1228(5) 0.7271(4) 0.2083(3) 0.0520(13) Uani d . 1 C
H34A 0.1136 0.6561 0.1943 0.062 Uiso calc R 1 H
H34B 0.1528 0.7271 0.2520 0.062 Uiso calc R 1 H

loop_
_atom_site_aniso_label
_atom_site_aniso_U_11
_atom_site_aniso_U_22
_atom_site_aniso_U_33
_atom_site_aniso_U_12
_atom_site_aniso_U_13
_atom_site_aniso_U_23
Ni1 0.0485(3) 0.0356(3) 0.0342(3) -0.0009(3) -0.0008(3) -0.0015(3)
P1 0.0498(7) 0.0378(7) 0.0343(6) -0.0034(6) -0.0001(5) -0.0022(5)
P2 0.0521(7) 0.0363(7) 0.0360(6) -0.0012(5) -0.0033(6) -0.0014(5)
S1 0.0516(7) 0.0358(6) 0.0404(6) 0.0004(6) 0.0016(6) -0.0013(5)
S2 0.0521(7) 0.0381(6) 0.0411(6) 0.0015(5) 0.0019(6) -0.0015(6)
N1 0.063(3) 0.041(2) 0.043(2) -0.008(2) 0.006(2) 0.0021(19)
N2 0.067(3) 0.040(3) 0.049(3) -0.002(2) 0.000(2) 0.0007(19)
C1 0.054(3) 0.033(2) 0.033(2) -0.002(2) -0.005(2) -0.003(2)
C2 0.069(4) 0.048(3) 0.033(3) -0.011(3) 0.005(2) -0.001(2)
C3 0.083(4) 0.053(4) 0.043(3) -0.009(3) 0.008(3) 0.002(3)
C4 0.068(4) 0.039(3) 0.043(3) -0.006(3) -0.004(3) 0.002(2)
C5 0.068(4) 0.039(3) 0.044(3) -0.005(3) -0.005(3) 0.002(2)
C6 0.068(3) 0.039(3) 0.044(3) -0.005(3) -0.004(3) 0.002(2)
C7 0.067(4) 0.038(3) 0.043(3) -0.005(3) -0.005(3) 0.002(2)
C8 0.043(3) 0.045(3) 0.031(2) -0.002(2) 0.003(2) -0.003(2)
C9 0.043(3) 0.050(3) 0.053(3) 0.002(2) 0.001(2) -0.008(2)
C10 0.044(3) 0.051(3) 0.053(3) 0.002(2) 0.001(2) -0.008(3)
C11 0.044(3) 0.050(3) 0.053(3) 0.002(3) 0.001(2) -0.008(2)
C12 0.044(3) 0.050(3) 0.053(3) 0.002(2) 0.001(2) -0.008(2)
C13 0.044(3) 0.050(3) 0.053(3) 0.002(3) 0.001(2) -0.008(2)
C14 0.044(3) 0.051(3) 0.053(3) 0.002(3) 0.002(2) -0.008(3)
C15 0.067(4) 0.039(3) 0.043(3) -0.005(3) -0.004(3) 0.002(2)
C16 0.067(3) 0.039(3) 0.043(3) -0.005(3) -0.004(3) 0.002(2)
C17 0.068(4) 0.040(3) 0.044(3) -0.006(3) -0.005(3) 0.002(2)
C18 0.068(4) 0.040(3) 0.043(3) -0.005(3) -0.005(3) 0.002(2)
C19 0.069(4) 0.040(3) 0.043(3) -0.006(3) -0.004(3) 0.002(2)
C20 0.068(3) 0.040(3) 0.043(3) -0.006(3) -0.004(3) 0.002(2)
C21 0.068(4) 0.038(3) 0.043(3) -0.004(3) -0.005(3) 0.002(2)
C22 0.068(4) 0.039(3) 0.044(3) -0.005(3) -0.004(3) 0.001(2)
C23 0.066(4) 0.039(3) 0.044(3) -0.005(3) -0.005(3) 0.002(2)
C24 0.068(4) 0.039(3) 0.044(3) -0.005(3) -0.005(3) 0.002(2)
C25 0.069(4) 0.039(3) 0.043(3) -0.005(3) -0.004(3) 0.002(2)
C26 0.069(4) 0.039(3) 0.043(3) -0.005(3) -0.005(3) 0.002(2)
C27 0.053(3) 0.052(3) 0.036(3) 0.001(3) -0.002(2) 0.008(2)
C28 0.056(3) 0.072(4) 0.050(3) 0.014(3) -0.003(3) 0.000(3)
C29 0.067(4) 0.039(3) 0.044(3) -0.004(3) -0.004(3) 0.002(2)
C30 0.067(3) 0.040(3) 0.044(3) -0.005(3) -0.005(3) 0.003(2)
C31 0.068(4) 0.039(3) 0.044(3) -0.005(3) -0.005(3) 0.002(2)
C32 0.067(4) 0.039(3) 0.044(3) -0.004(3) -0.005(3) 0.002(2)
C33 0.053(3) 0.045(3) 0.054(3) -0.013(3) 0.006(3) 0.003(2)
C34 0.055(3) 0.039(3) 0.062(3) -0.002(3) 0.003(3) 0.006(3)

loop_
_atom_type_symbol
_atom_type_description
_atom_type_scat_dispersion_real
_atom_type_scat_dispersion_imag
_atom_type_scat_source
C C 0.0033 0.0016 'International Tables Vol C Tables 4.2.6.8 and 6.1.1.4'
H H 0.0000 0.0000 'International Tables Vol C Tables 4.2.6.8 and 6.1.1.4'
N N 0.0061 0.0033 'International Tables Vol C Tables 4.2.6.8 and 6.1.1.4'
S S 0.1246 0.1234 'International Tables Vol C Tables 4.2.6.8 and 6.1.1.4'
Ni Ni 0.3393 1.1124 'International Tables Vol C Tables 4.2.6.8 and 6.1.1.4'
P P 0.1023 0.0942 'International Tables Vol C Tables 4.2.6.8 and 6.1.1.4'

loop_
_geom_angle_atom_site_label_1
_geom_angle_atom_site_label_2
_geom_angle_atom_site_label_3
_geom_angle
_geom_angle_publ_flag
S1 Ni1 S2 91.96(5) y
S1 Ni1 P2 89.41(6) y
S2 Ni1 P2 175.21(6) y
S1 Ni1 P1 170.01(6) y
S2 Ni1 P1 93.06(6) y
P2 Ni1 P1 86.29(6) y
C9 P1 C15 107.9(3) y
C9 P1 C33 103.4(3) y
C15 P1 C33 103.6(3) y
C9 P1 Ni1 122.87(19) ?
C15 P1 Ni1 108.4(2) y
C33 P1 Ni1 109.03(19) y
C27 P2 C34 103.6(3) y
C27 P2 C21 106.8(3) y
C34 P2 C21 106.5(3) y
C27 P2 Ni1 116.9(2) y
C34 P2 Ni1 110.08(19) y
C21 P2 Ni1 112.14(18) y
C1 S1 Ni1 104.9(2) ?
C8 S2 Ni1 104.85(18) ?
C1 N1 C2 116.7(5) ?
C8 N2 C7 118.4(5) ?
N1 C1 C8 122.0(5) ?
N1 C1 S1 118.9(4) ?
C8 C1 S1 119.1(4) ?
N1 C2 C7 121.9(5) ?
N1 C2 C3 119.5(6) ?
C7 C2 C3 118.7(5) ?
C4 C3 C2 119.5(6) ?
C4 C3 H3 120.3 ?
C2 C3 H3 120.3 ?
C3 C4 C5 121.8(6) ?
C3 C4 H4 119.1 ?
C5 C4 H4 119.1 ?
C4 C5 C6 121.1(5) ?
C4 C5 H5 119.5 ?
C6 C5 H5 119.5 ?
C5 C6 C7 120.0(6) ?
C5 C6 H6 120.0 ?
C7 C6 H6 120.0 ?
N2 C7 C2 120.6(5) ?
N2 C7 C6 120.4(6) ?
C2 C7 C6 118.9(6) ?
N2 C8 C1 120.4(5) ?
N2 C8 S2 120.6(4) ?
C1 C8 S2 118.9(4) ?
C10 C9 C14 117.8(5) ?
C10 C9 P1 121.8(4) ?
C14 C9 P1 120.3(4) ?
C9 C10 C11 121.0(5) ?
C9 C10 H10 119.5 ?
C11 C10 H10 119.5 ?
C10 C11 C12 120.4(5) ?
C10 C11 H11 119.8 ?
C12 C11 H11 119.8 ?
C13 C12 C11 119.2(5) ?
C13 C12 H12 120.4 ?
C11 C12 H12 120.4 ?
C14 C13 C12 120.6(5) ?
C14 C13 H13 119.7 ?
C12 C13 H13 119.7 ?
C13 C14 C9 121.0(6) ?
C13 C14 H14 119.5 ?
C9 C14 H14 119.5 ?
C20 C15 C16 117.7(5) ?
C20 C15 P1 122.5(4) ?
C16 C15 P1 119.7(4) ?
C17 C16 C15 121.3(5) ?
C17 C16 H16 119.3 ?
C15 C16 H16 119.3 ?
C18 C17 C16 120.7(5) ?
C18 C17 H17 119.7 ?
C16 C17 H17 119.7 ?
C17 C18 C19 118.7(5) ?
C17 C18 H18 120.7 ?
C19 C18 H18 120.7 ?
C20 C19 C18 120.3(5) ?
C20 C19 H19 119.9 ?
C18 C19 H19 119.9 ?
C15 C20 C19 121.0(5) ?
C15 C20 H20 119.5 ?
C19 C20 H20 119.5 ?
C22 C21 C26 121.7(5) ?
C22 C21 P2 121.1(4) ?
C26 C21 P2 116.2(4) ?
C21 C22 C23 121.5(5) ?
C21 C22 H22 119.2 ?
C23 C22 H22 119.2 ?
C24 C23 C22 117.1(5) ?
C24 C23 H23 121.5 ?
C22 C23 H23 121.5 ?
C23 C24 C25 123.7(5) ?
C23 C24 H24 118.1 ?
C25 C24 H24 118.1 ?
C24 C25 C26 118.3(5) ?
C24 C25 H25 120.8 ?
C26 C25 H25 120.8 ?
C21 C26 C25 115.4(5) ?
C21 C26 H26 122.3 ?
C25 C26 H26 122.3 ?
C28 C27 C32 119.2(5) ?
C28 C27 P2 122.5(4) ?
C32 C27 P2 118.2(4) ?
C27 C28 C29 120.8(6) ?
C27 C28 H28 119.6 ?
C29 C28 H28 119.6 ?
C28 C29 C30 119.9(6) ?
C28 C29 H29 120.1 ?
C30 C29 H29 120.1 ?
C31 C30 C29 119.0(6) ?
C31 C30 H30 120.5 ?
C29 C30 H30 120.5 ?
C32 C31 C30 120.1(5) ?
C32 C31 H31 119.9 ?
C30 C31 H31 119.9 ?
C31 C32 C27 121.0(6) ?
C31 C32 H32 119.5 ?
C27 C32 H32 119.5 ?
C34 C33 P1 107.8(4) ?
C34 C33 H33A 110.1 ?
P1 C33 H33A 110.1 ?
C34 C33 H33B 110.1 ?
P1 C33 H33B 110.1 ?
H33A C33 H33B 108.5 ?
C33 C34 P2 107.2(4) ?
C33 C34 H34A 110.3 ?
P2 C34 H34A 110.3 ?
C33 C34 H34B 110.3 ?
P2 C34 H34B 110.3 ?
H34A C34 H34B 108.5 ?

loop_
_geom_bond_atom_site_label_1
_geom_bond_atom_site_label_2
_geom_bond_distance
_geom_bond_publ_flag
Ni1 S1 2.1656(15) y
Ni1 S2 2.1671(14) y
Ni1 P2 2.1791(14) y
Ni1 P1 2.1791(15) y
P1 C9 1.809(6) y
P1 C15 1.812(5) y
P1 C33 1.822(6) y
P2 C27 1.823(6) y
P2 C34 1.827(6) y
P2 C21 1.845(5) y
S1 C1 1.732(5) y
S2 C8 1.734(5) y
N1 C1 1.326(7) ?
N1 C2 1.331(7) ?
N2 C8 1.307(7) ?
N2 C7 1.341(8) ?
C1 C8 1.434(7) ?
C2 C7 1.412(9) ?
C2 C3 1.453(9) ?
C3 C4 1.348(8) ?
C3 H3 0.9300 ?
C4 C5 1.374(8) ?
C4 H4 0.9300 ?
C5 C6 1.376(8) ?
C5 H5 0.9300 ?
C6 C7 1.415(7) ?
C6 H6 0.9300 ?
C9 C10 1.366(8) ?
C9 C14 1.404(8) ?
C10 C11 1.368(8) ?
C10 H10 0.9300 ?
C11 C12 1.379(8) ?
C11 H11 0.9300 ?
C12 C13 1.365(8) ?
C12 H12 0.9300 ?
C13 C14 1.351(8) ?
C13 H13 0.9300 ?
C14 H14 0.9300 ?
C15 C20 1.384(8) ?
C15 C16 1.390(8) ?
C16 C17 1.377(8) ?
C16 H16 0.9300 ?
C17 C18 1.376(8) ?
C17 H17 0.9300 ?
C18 C19 1.389(8) ?
C18 H18 0.9300 ?
C19 C20 1.389(7) ?
C19 H19 0.9300 ?
C20 H20 0.9300 y
C21 C22 1.349(8) ?
C21 C26 1.393(8) ?
C22 C23 1.419(7) ?
C22 H22 0.9300 ?
C23 C24 1.313(8) ?
C23 H23 0.9300 ?
C24 C25 1.386(8) ?
C24 H24 0.9300 ?
C25 C26 1.467(7) ?
C25 H25 0.9300 ?
C26 H26 0.9300 ?
C27 C28 1.358(8) ?
C27 C32 1.380(8) ?
C28 C29 1.374(8) ?
C28 H28 0.9300 ?
C29 C30 1.387(7) ?
C29 H29 0.9300 ?
C30 C31 1.382(8) ?
C30 H30 0.9300 ?
C31 C32 1.356(9) ?
C31 H31 0.9300 ?
C32 H32 0.9300 ?
C33 C34 1.541(8) ?
C33 H33A 0.9700 ?
C33 H33B 0.9700 ?
C34 H34A 0.9700 ?
C34 H34B 0.9700 ?

loop_
_geom_hbond_atom_site_label_D
_geom_hbond_atom_site_label_H
_geom_hbond_atom_site_label_A
_geom_hbond_site_symmetry_A
_geom_hbond_distance_DH
_geom_hbond_distance_HA
_geom_hbond_distance_DA
_geom_hbond_angle_DHA
C20 H20 S2 3_545 0.93 2.89 3.748(3) 153
